data_1100192
loop_
_publ_author_name
'Breit, Bernhard'
'Winde, Roland'
'Mackewitz, Thomas'
'Paciello, Rocco'
'Harms, Klaus'

_publ_section_title
;
 Phosphabenzenes as Monodentate \p-Acceptor Ligands for Rhodium-Catalyzed
 Hydroformylation
;
_journal_coden_ASTM CEUJED
_journal_issue 14
_journal_name_full 'Chemistry - A European Journal'
_journal_page_last 3121
_journal_paper_doi 10.1002/1521-3765(20010716)7:14<3106::aid-chem3106>3.0.co;2-y
_journal_volume 7
_journal_year 2001
_chemical_formula_moiety
;
C47 H34 Cl1 O1 P2 Rh1,0.5(C1 H2 Cl2)
;
_chemical_formula_sum 'C47.5 H35 Cl2 O P2 Rh'
_chemical_name_systematic
;
trans-Carbonyl-chloro-bis(2,4,6-triphenylphosphabenzene)-rhodium dichloromethane solvate
;
_space_group_IT_number 2
_symmetry_cell_setting triclinic
_symmetry_Int_Tables_number 2
_symmetry_space_group_name_Hall '-P 1'
_symmetry_space_group_name_H-M 'P -1'
_cell_angle_alpha 79.09(1)
_cell_angle_beta 74.83(1)
_cell_angle_gamma 74.74(1)
_cell_formula_units_Z 2
_cell_length_a 10.966(1)
_cell_length_b 13.868(1)
_cell_length_c 14.306(1)
_cell_volume 2008.754
_diffrn_ambient_temperature 193
_exptl_crystal_colour yellow.
_exptl_crystal_density_diffrn 1.418
_exptl_crystal_description irregular
_refine_ls_R_factor_gt 7.16
_refine_ls_wR_factor_gt 7.16
_cod_original_formula_sum 'C47.5 H35 Cl2 O1 P2 Rh1'
_cod_database_code 1100192

loop_
_symmetry_equiv_pos_site_id
_symmetry_equiv_pos_as_xyz
1 x,y,z
2 -x,-y,-z

loop_
_atom_site_label
_atom_site_type_symbol
_atom_site_fract_x
_atom_site_fract_y
_atom_site_fract_z
Rh1 Rh 0.31564(3) 0.25385(2) 0.28112(2)
Cl1 Cl 0.26249(16) 0.43066(10) 0.26317(11)
C1 C 0.3567(5) 0.1165(4) 0.2921(4)
O1 O 0.3817(5) 0.0334(3) 0.2991(4)
P1 P 0.13322(11) 0.25234(9) 0.40231(9)
C2 C 0.0836(4) 0.3081(3) 0.5075(3)
C3 C -0.0362(5) 0.3049(4) 0.5686(3)
H1 H -0.05920 0.33810 0.62510
C4 C -0.1279(5) 0.2567(4) 0.5549(3)
C5 C -0.1007(4) 0.2026(4) 0.4762(3)
H2 H -0.16430 0.16940 0.47210
C6 C 0.0130(4) 0.1934(3) 0.4029(3)
C7 C 0.1702(4) 0.3623(4) 0.5325(3)
C8 C 0.3039(5) 0.3229(4) 0.5166(4)
H3 H 0.34080 0.26100 0.49020
C9 C 0.3828(5) 0.3748(5) 0.5395(4)
H4 H 0.47370 0.34810 0.52890
C10 C 0.3291(6) 0.4651(4) 0.5778(4)
H5 H 0.38370 0.49970 0.59340
C11 C 0.1970(5) 0.5053(4) 0.5935(4)
H6 H 0.16090 0.56760 0.61920
C12 C 0.1177(5) 0.4536(4) 0.5711(3)
H7 H 0.02680 0.48060 0.58230
C13 C -0.2571(5) 0.2702(4) 0.6244(3)
C14 C -0.3164(5) 0.3609(4) 0.6583(4)
H8 H -0.27390 0.41520 0.63640
C15 C -0.4358(5) 0.3765(4) 0.7232(4)
H9 H -0.47490 0.44020 0.74550
C16 C -0.4976(5) 0.2956(5) 0.7553(4)
H10 H -0.57940 0.30420 0.80020
C17 C -0.4406(5) 0.2047(4) 0.7222(4)
H11 H -0.48350 0.15060 0.74450
C18 C -0.3210(5) 0.1897(4) 0.6564(4)
H12 H -0.28270 0.12620 0.63330
C19 C 0.0322(4) 0.1361(4) 0.3213(3)
C20 C 0.0245(5) 0.0343(4) 0.3395(4)
H13 H -0.00110 0.00390 0.40470
C21 C 0.0539(6) -0.0210(4) 0.2637(5)
H14 H 0.04560 -0.08900 0.27650
C22 C 0.0951(6) 0.0205(5) 0.1696(5)
H15 H 0.11650 -0.01970 0.11820
C23 C 0.1059(5) 0.1170(5) 0.1485(4)
H16 H 0.13660 0.14420 0.08300
C24 C 0.0711(5) 0.1781(4) 0.2250(4)
H17 H 0.07450 0.24720 0.21040
P2 P 0.49853(11) 0.25691(9) 0.16179(9)
C25 C 0.5162(4) 0.3124(3) 0.0422(3)
C26 C 0.6391(5) 0.3064(4) -0.0185(3)
H18 H 0.64380 0.33860 -0.08370
C27 C 0.7558(5) 0.2574(4) 0.0077(3)
C28 C 0.7604(4) 0.2025(4) 0.0996(4)
H19 H 0.84290 0.16700 0.11130
C29 C 0.6519(4) 0.1962(4) 0.1755(3)
C30 C 0.4006(4) 0.3675(4) 0.0037(3)
C31 C 0.4016(5) 0.4578(4) -0.0592(3)
H20 H 0.47700 0.48460 -0.07700
C32 C 0.2938(6) 0.5086(4) -0.0959(4)
H21 H 0.29590 0.56980 -0.13870
C33 C 0.1835(5) 0.4711(5) -0.0710(4)
H22 H 0.10960 0.50680 -0.09600
C34 C 0.1803(5) 0.3810(5) -0.0091(4)
H23 H 0.10470 0.35450 0.00750
C35 C 0.2869(5) 0.3304(4) 0.0282(4)
H24 H 0.28370 0.26930 0.07110
C36 C 0.8800(5) 0.2653(4) -0.0648(3)
C37 C 0.9890(5) 0.1867(4) -0.0730(4)
H25 H 0.98610 0.12400 -0.03280
C38 C 1.1026(5) 0.1996(5) -0.1404(4)
H26 H 1.17670 0.14520 -0.14650
C39 C 1.1091(5) 0.2905(6) -0.1985(4)
H27 H 1.18740 0.29870 -0.24380
C40 C 1.0034(6) 0.3676(5) -0.1907(4)
H28 H 1.00770 0.43000 -0.23110
C41 C 0.8890(5) 0.3570(4) -0.1247(4)
H29 H 0.81580 0.41220 -0.11980
C42 C 0.6639(4) 0.1320(4) 0.2699(4)
C43 C 0.6088(5) 0.1673(4) 0.3588(4)
H30 H 0.56680 0.23630 0.36110
C44 C 0.6146(6) 0.1019(5) 0.4450(4)
H31 H 0.57600 0.12650 0.50610
C45 C 0.6753(6) 0.0027(6) 0.4425(5)
H32 H 0.67830 -0.04130 0.50190
C46 C 0.7320(7) -0.0338(5) 0.3553(5)
H33 H 0.77400 -0.10300 0.35400
C47 C 0.7278(6) 0.0304(4) 0.2691(4)
H34 H 0.76880 0.00520 0.20850
C48? C 0.539(3) 0.048(3) -0.050(2)
H35? H 0.53050 0.12010 -0.06330
H36? H 0.60380 0.01900 -0.10270
Cl2? Cl 0.3993(11) 0.0232(13) -0.0523(9)
Cl3? Cl 0.5956(12) 0.0076(8) 0.0499(9)

loop_
_atom_type_symbol
_atom_type_radius_bond
C 0.68
H 0.23
Cl 0.99
O 0.68
P 1.05
Rh 1.45
